data_7013544
loop_
_publ_author_name
'St\'ephanie M. Cornet'
'Keith B. Dillon'
'Christopher D. Entwistle'
'Mark A. Fox'
'Andr\'es E. Goeta'
'Helen P. Goodwin'
'Todd B. Marder'
'Amber L. Thompson'

_publ_section_title
;
 Synthesis and characterisation of some new boron compounds containing
 the 2,4,6-(CF3)3C6H2(fluoromes = Ar), 2,6-(CF3)2C6H3(fluoroxyl = Ar'),
 or 2,4-(CF3)2C6H3(Ar&#x2033;) ligands
;
_journal_issue 23
_journal_name_full 'Dalton Trans.'
_journal_page_first 4395
_journal_page_last 4405
_journal_paper_doi 10.1039/b309820f
_journal_year 2003
_chemical_formula_moiety 'C18 H22 B F'
_chemical_formula_sum 'C18 H22 B F'
_chemical_formula_weight 268.17
_chemical_melting_point ?
_chemical_name_common Bis-(2,4,6-trimethyl-phenyl)-fluoroborane
_chemical_name_systematic
;
Bis-(2,4,6-trimethyl-phenyl)-fluoroborane
;
_space_group_IT_number 14
_symmetry_cell_setting monoclinic
_symmetry_space_group_name_Hall '-P 2ybc'
_symmetry_space_group_name_H-M 'P 1 21/c 1'
_atom_sites_solution_hydrogens difmap
_atom_sites_solution_primary direct
_atom_sites_solution_secondary difmap
_cell_angle_alpha 90.00
_cell_angle_beta 90.3380(10)
_cell_angle_gamma 90.00
_cell_formula_units_Z 4
_cell_length_a 8.2080(5)
_cell_length_b 7.8003(5)
_cell_length_c 24.0891(16)
_cell_measurement_reflns_used 3401
_cell_measurement_temperature 120(2)
_cell_measurement_theta_max 56.563
_cell_measurement_theta_min 5.490
_cell_volume 1542.27(17)
_computing_cell_refinement 'SMART-NT V5.0 (Bruker, 1998)'
_computing_data_collection 'SMART-NT V5.0 (Bruker, 1998)'
_computing_data_reduction 'SMART-NT V5.0 (Bruker, 1998)'
_computing_molecular_graphics 'Bruker SHELXTL'
_computing_publication_material 'Bruker SHELXTL'
_computing_structure_refinement 'SHELXL-97 (Sheldrick, 1997)'
_computing_structure_solution 'SHELXS-97 (Sheldrick, 1997)'
_diffrn_ambient_temperature 120(2)
_diffrn_detector_area_resol_mean 8
_diffrn_measured_fraction_theta_full 0.995
_diffrn_measured_fraction_theta_max 0.995
_diffrn_measurement_device_type 'Bruker SMART CCD 1K area detector'
_diffrn_measurement_method \w-scans
_diffrn_radiation_monochromator graphite
_diffrn_radiation_source 'fine-focus sealed tube'
_diffrn_radiation_type MoK\a
_diffrn_radiation_wavelength 0.71073
_diffrn_reflns_av_R_equivalents 0.0388
_diffrn_reflns_av_sigmaI/netI 0.0413
_diffrn_reflns_limit_h_max 10
_diffrn_reflns_limit_h_min -8
_diffrn_reflns_limit_k_max 10
_diffrn_reflns_limit_k_min -9
_diffrn_reflns_limit_l_max 29
_diffrn_reflns_limit_l_min -32
_diffrn_reflns_number 10456
_diffrn_reflns_theta_full 28.28
_diffrn_reflns_theta_max 28.28
_diffrn_reflns_theta_min 1.69
_exptl_absorpt_coefficient_mu 0.072
_exptl_absorpt_correction_T_max 0.9857
_exptl_absorpt_correction_T_min 0.9786
_exptl_absorpt_correction_type integration
_exptl_absorpt_process_details 'XPREP (SHELXTL,1997)'
_exptl_crystal_colour clear_light_colourless
_exptl_crystal_density_diffrn 1.155
_exptl_crystal_density_meas ?
_exptl_crystal_density_method .
_exptl_crystal_description block
_exptl_crystal_F_000 576
_exptl_crystal_size_max 0.30
_exptl_crystal_size_mid 0.22
_exptl_crystal_size_min 0.20
_refine_diff_density_max 0.354
_refine_diff_density_min -0.227
_refine_diff_density_rms 0.046
_refine_ls_extinction_method none
_refine_ls_goodness_of_fit_ref 1.025
_refine_ls_hydrogen_treatment refall
_refine_ls_matrix_type full
_refine_ls_number_parameters 269
_refine_ls_number_reflns 3802
_refine_ls_number_restraints 0
_refine_ls_restrained_S_all 1.025
_refine_ls_R_factor_all 0.0795
_refine_ls_R_factor_gt 0.0528
_refine_ls_shift/su_max 0.000
_refine_ls_shift/su_mean 0.000
_refine_ls_structure_factor_coef Fsqd
_refine_ls_weighting_details 'calc w=1/[\s^2^(Fo^2^)+(0.0669P)^2^+0.4422P] where P=(Fo^2^+2Fc^2^)/3'
_refine_ls_weighting_scheme calc
_refine_ls_wR_factor_gt 0.1274
_refine_ls_wR_factor_ref 0.1418
_reflns_number_gt 2719
_reflns_number_total 3802
_reflns_threshold_expression >2sigma(I)
_cod_data_source_file b309820f.txt
_cod_data_source_block 5
_cod_depositor_comments
;
The following automatic conversions were performed:
'_exptl_absorpt_correction_type' value 'Integration' changed to
'integration' according to
'/home/adriana/struct/CIF-dictionaries/cif_core.dic' dictionary named
'cif_core.dic' version 2.4.1 from 2010-06-29.

Automatic conversion script
Id: cif_fix_enum 1555 2011-01-17 13:19:09Z saulius 

The following automatic conversions were performed:

'_chemical_melting_point' value 'not measured' was changed to '?' -
the value is undefined or not given.

Automatic conversion script
Id: cif_fix_values 1569 2011-02-09 13:29:24Z adriana 
;
_cod_original_sg_symbol_H-M P2(1)/c
_cod_database_code 7013544

loop_
_symmetry_equiv_pos_as_xyz
'x, y, z'
'-x, y+1/2, -z+1/2'
'-x, -y, -z'
'x, -y-1/2, z-1/2'

loop_
_atom_site_label
_atom_site_type_symbol
_atom_site_fract_x
_atom_site_fract_y
_atom_site_fract_z
_atom_site_U_iso_or_equiv
_atom_site_adp_type
_atom_site_occupancy
_atom_site_symmetry_multiplicity
_atom_site_calc_flag
_atom_site_refinement_flags
_atom_site_disorder_assembly
_atom_site_disorder_group
B1 B 0.1105(2) 0.3916(2) 0.11222(8) 0.0244(4) Uani 1 1 d . . .
F1 F 0.14296(13) 0.55482(13) 0.12542(4) 0.0366(3) Uani 1 1 d . . .
C11 C 0.00273(18) 0.2849(2) 0.15332(6) 0.0222(3) Uani 1 1 d . . .
C12 C -0.13901(18) 0.3586(2) 0.17649(6) 0.0245(3) Uani 1 1 d . . .
C13 C -0.24257(19) 0.2588(2) 0.20858(7) 0.0278(4) Uani 1 1 d . . .
H13 H -0.346(3) 0.315(2) 0.2231(8) 0.041(5) Uiso 1 1 d . . .
C14 C -0.20886(19) 0.0887(2) 0.22062(6) 0.0278(4) Uani 1 1 d . . .
C15 C -0.0646(2) 0.0193(2) 0.20065(7) 0.0273(4) Uani 1 1 d . . .
H15 H -0.033(2) -0.101(3) 0.2105(8) 0.037(5) Uiso 1 1 d . . .
C16 C 0.03975(18) 0.1131(2) 0.16661(6) 0.0239(3) Uani 1 1 d . . .
C17 C -0.1840(2) 0.5443(2) 0.16709(8) 0.0345(4) Uani 1 1 d . . .
H17A H -0.177(2) 0.580(3) 0.1271(9) 0.040(5) Uiso 1 1 d . . .
H17B H -0.111(3) 0.628(3) 0.1872(8) 0.044(6) Uiso 1 1 d . . .
H17C H -0.298(3) 0.572(3) 0.1815(9) 0.058(7) Uiso 1 1 d . . .
C18 C -0.3277(2) -0.0198(3) 0.25255(9) 0.0400(5) Uani 1 1 d . . .
H18A H -0.372(3) 0.043(3) 0.2820(10) 0.063(7) Uiso 1 1 d . . .
H18B H -0.417(3) -0.057(3) 0.2281(11) 0.073(8) Uiso 1 1 d . . .
H18C H -0.277(3) -0.121(4) 0.2708(10) 0.066(7) Uiso 1 1 d . . .
C19 C 0.1929(2) 0.0247(3) 0.14666(9) 0.0332(4) Uani 1 1 d . . .
H19A H 0.202(3) -0.091(3) 0.1620(9) 0.053(6) Uiso 1 1 d . . .
H19B H 0.198(3) 0.022(3) 0.1054(11) 0.068(8) Uiso 1 1 d . . .
H19C H 0.292(3) 0.092(3) 0.1587(8) 0.048(6) Uiso 1 1 d . . .
C21 C 0.18357(18) 0.3231(2) 0.05649(6) 0.0230(3) Uani 1 1 d . . .
C22 C 0.08154(18) 0.2575(2) 0.01422(6) 0.0234(3) Uani 1 1 d . . .
C23 C 0.15015(19) 0.1898(2) -0.03381(7) 0.0258(3) Uani 1 1 d . . .
H23 H 0.079(2) 0.145(2) -0.0616(8) 0.031(5) Uiso 1 1 d . . .
C24 C 0.31827(19) 0.1820(2) -0.04105(6) 0.0262(4) Uani 1 1 d . . .
C25 C 0.4176(2) 0.2495(2) 0.00034(7) 0.0279(4) Uani 1 1 d . . .
H25 H 0.534(3) 0.249(2) -0.0047(8) 0.035(5) Uiso 1 1 d . . .
C26 C 0.35402(18) 0.3218(2) 0.04838(6) 0.0255(4) Uani 1 1 d . . .
C27 C -0.10161(19) 0.2649(3) 0.01897(8) 0.0293(4) Uani 1 1 d . . .
H27A H -0.158(3) 0.215(3) -0.0136(11) 0.066(7) Uiso 1 1 d . . .
H27B H -0.142(3) 0.378(3) 0.0245(9) 0.061(7) Uiso 1 1 d . . .
H27C H -0.141(3) 0.202(3) 0.0508(10) 0.062(7) Uiso 1 1 d . . .
C28 C 0.3910(2) 0.1015(3) -0.09209(8) 0.0347(4) Uani 1 1 d . . .
H28A H 0.312(4) 0.058(4) -0.1168(13) 0.102(11) Uiso 1 1 d . . .
H28B H 0.459(3) 0.010(4) -0.0837(10) 0.069(8) Uiso 1 1 d . . .
H28C H 0.450(4) 0.179(5) -0.1128(14) 0.111(12) Uiso 1 1 d . . .
C29 C 0.4693(2) 0.3920(3) 0.09168(8) 0.0346(4) Uani 1 1 d . . .
H29A H 0.456(3) 0.345(3) 0.1278(11) 0.063(7) Uiso 1 1 d . . .
H29B H 0.578(3) 0.381(3) 0.0817(10) 0.067(7) Uiso 1 1 d . . .
H29C H 0.456(3) 0.517(4) 0.0988(10) 0.070(8) Uiso 1 1 d . . .

loop_
_atom_site_aniso_label
_atom_site_aniso_U_11
_atom_site_aniso_U_22
_atom_site_aniso_U_33
_atom_site_aniso_U_23
_atom_site_aniso_U_13
_atom_site_aniso_U_12
B1 0.0198(8) 0.0254(9) 0.0280(9) 0.0023(7) -0.0006(7) 0.0002(7)
F1 0.0422(6) 0.0275(5) 0.0403(6) -0.0040(4) 0.0102(5) -0.0079(4)
C11 0.0199(7) 0.0260(8) 0.0207(7) -0.0017(6) 0.0002(6) -0.0009(6)
C12 0.0230(7) 0.0302(8) 0.0204(7) -0.0033(6) -0.0003(6) 0.0017(6)
C13 0.0202(7) 0.0411(10) 0.0220(8) -0.0047(7) 0.0015(6) 0.0008(7)
C14 0.0241(8) 0.0398(10) 0.0196(7) 0.0021(7) 0.0001(6) -0.0063(7)
C15 0.0277(8) 0.0287(9) 0.0254(8) 0.0036(7) -0.0016(6) -0.0038(7)
C16 0.0212(7) 0.0267(8) 0.0237(8) -0.0022(6) -0.0003(6) -0.0012(6)
C17 0.0305(9) 0.0331(10) 0.0400(11) -0.0039(8) 0.0036(8) 0.0075(8)
C18 0.0324(10) 0.0566(13) 0.0309(10) 0.0086(9) 0.0050(8) -0.0111(9)
C19 0.0277(9) 0.0297(10) 0.0422(11) 0.0030(8) 0.0066(8) 0.0039(7)
C21 0.0215(7) 0.0242(8) 0.0231(7) 0.0052(6) 0.0015(6) -0.0015(6)
C22 0.0193(7) 0.0233(8) 0.0275(8) 0.0043(6) 0.0007(6) -0.0009(6)
C23 0.0245(8) 0.0281(9) 0.0249(8) 0.0023(7) -0.0026(6) -0.0001(6)
C24 0.0258(8) 0.0305(9) 0.0225(8) 0.0023(7) 0.0015(6) 0.0033(7)
C25 0.0195(7) 0.0377(10) 0.0264(8) 0.0031(7) 0.0024(6) 0.0005(7)
C26 0.0214(7) 0.0325(9) 0.0225(8) 0.0042(6) 0.0008(6) -0.0035(6)
C27 0.0195(7) 0.0354(10) 0.0329(9) 0.0009(8) -0.0005(7) -0.0009(7)
C28 0.0338(9) 0.0431(11) 0.0274(9) -0.0040(8) 0.0039(7) 0.0071(9)
C29 0.0224(8) 0.0537(13) 0.0277(9) -0.0029(8) -0.0007(7) -0.0077(8)

loop_
_atom_type_symbol
_atom_type_description
_atom_type_scat_dispersion_real
_atom_type_scat_dispersion_imag
_atom_type_scat_source
C C 0.0033 0.0016 'International Tables Vol C Tables 4.2.6.8 and 6.1.1.4'
H H 0.0000 0.0000 'International Tables Vol C Tables 4.2.6.8 and 6.1.1.4'
B B 0.0013 0.0007 'International Tables Vol C Tables 4.2.6.8 and 6.1.1.4'
F F 0.0171 0.0103 'International Tables Vol C Tables 4.2.6.8 and 6.1.1.4'

loop_
_geom_angle_atom_site_label_1
_geom_angle_atom_site_label_2
_geom_angle_atom_site_label_3
_geom_angle
_geom_angle_site_symmetry_1
_geom_angle_site_symmetry_3
_geom_angle_publ_flag
F1 B1 C21 116.82(14) . . ?
F1 B1 C11 117.79(14) . . ?
C21 B1 C11 125.39(14) . . ?
C16 C11 C12 118.21(14) . . ?
C16 C11 B1 121.69(13) . . ?
C12 C11 B1 120.07(14) . . ?
C13 C12 C11 119.91(15) . . ?
C13 C12 C17 118.05(14) . . ?
C11 C12 C17 122.03(15) . . ?
C14 C13 C12 122.03(15) . . ?
C14 C13 H13 120.3(11) . . ?
C12 C13 H13 117.6(11) . . ?
C13 C14 C15 118.02(15) . . ?
C13 C14 C18 121.06(16) . . ?
C15 C14 C18 120.88(17) . . ?
C14 C15 C16 121.72(16) . . ?
C14 C15 H15 120.3(11) . . ?
C16 C15 H15 118.0(11) . . ?
C15 C16 C11 119.94(14) . . ?
C15 C16 C19 117.45(15) . . ?
C11 C16 C19 122.59(14) . . ?
C12 C17 H17A 113.3(11) . . ?
C12 C17 H17B 114.1(12) . . ?
H17A C17 H17B 104.1(16) . . ?
C12 C17 H17C 112.1(13) . . ?
H17A C17 H17C 108.8(17) . . ?
H17B C17 H17C 103.7(17) . . ?
C14 C18 H18A 110.3(15) . . ?
C14 C18 H18B 110.2(15) . . ?
H18A C18 H18B 108(2) . . ?
C14 C18 H18C 113.9(14) . . ?
H18A C18 H18C 104(2) . . ?
H18B C18 H18C 110(2) . . ?
C16 C19 H19A 111.4(13) . . ?
C16 C19 H19B 111.6(15) . . ?
H19A C19 H19B 110.5(19) . . ?
C16 C19 H19C 109.8(12) . . ?
H19A C19 H19C 108.1(18) . . ?
H19B C19 H19C 105.2(19) . . ?
C22 C21 C26 118.78(14) . . ?
C22 C21 B1 120.88(13) . . ?
C26 C21 B1 120.31(14) . . ?
C23 C22 C21 119.71(14) . . ?
C23 C22 C27 119.01(14) . . ?
C21 C22 C27 121.25(14) . . ?
C24 C23 C22 121.72(15) . . ?
C24 C23 H23 120.1(11) . . ?
C22 C23 H23 118.1(11) . . ?
C25 C24 C23 118.14(15) . . ?
C25 C24 C28 120.69(15) . . ?
C23 C24 C28 121.17(15) . . ?
C24 C25 C26 121.97(14) . . ?
C24 C25 H25 119.1(11) . . ?
C26 C25 H25 118.9(11) . . ?
C25 C26 C21 119.61(15) . . ?
C25 C26 C29 119.07(14) . . ?
C21 C26 C29 121.30(15) . . ?
C22 C27 H27A 112.8(15) . . ?
C22 C27 H27B 113.3(14) . . ?
H27A C27 H27B 108(2) . . ?
C22 C27 H27C 112.4(15) . . ?
H27A C27 H27C 106(2) . . ?
H27B C27 H27C 103.8(19) . . ?
C24 C28 H28A 113(2) . . ?
C24 C28 H28B 112.6(15) . . ?
H28A C28 H28B 106(2) . . ?
C24 C28 H28C 112(2) . . ?
H28A C28 H28C 105(3) . . ?
H28B C28 H28C 108(3) . . ?
C26 C29 H29A 114.6(15) . . ?
C26 C29 H29B 112.8(15) . . ?
H29A C29 H29B 109(2) . . ?
C26 C29 H29C 114.1(15) . . ?
H29A C29 H29C 102(2) . . ?
H29B C29 H29C 104(2) . . ?

loop_
_geom_bond_atom_site_label_1
_geom_bond_atom_site_label_2
_geom_bond_distance
_geom_bond_site_symmetry_2
_geom_bond_publ_flag
B1 F1 1.339(2) . ?
B1 C21 1.568(2) . ?
B1 C11 1.570(2) . ?
C11 C16 1.411(2) . ?
C11 C12 1.415(2) . ?
C12 C13 1.391(2) . ?
C12 C17 1.511(2) . ?
C13 C14 1.386(2) . ?
C13 H13 1.02(2) . ?
C14 C15 1.390(2) . ?
C14 C18 1.506(2) . ?
C15 C16 1.396(2) . ?
C15 H15 1.00(2) . ?
C16 C19 1.515(2) . ?
C17 H17A 1.00(2) . ?
C17 H17B 1.01(2) . ?
C17 H17C 1.02(2) . ?
C18 H18A 0.94(3) . ?
C18 H18B 0.98(3) . ?
C18 H18C 0.99(3) . ?
C19 H19A 0.98(2) . ?
C19 H19B 1.00(3) . ?
C19 H19C 1.01(2) . ?
C21 C22 1.411(2) . ?
C21 C26 1.414(2) . ?
C22 C23 1.394(2) . ?
C22 C27 1.509(2) . ?
C23 C24 1.393(2) . ?
C23 H23 0.955(19) . ?
C24 C25 1.388(2) . ?
C24 C28 1.507(2) . ?
C25 C26 1.392(2) . ?
C25 H25 0.96(2) . ?
C26 C29 1.507(2) . ?
C27 H27A 0.99(3) . ?
C27 H27B 0.96(3) . ?
C27 H27C 0.97(2) . ?
C28 H28A 0.94(4) . ?
C28 H28B 0.92(3) . ?
C28 H28C 0.92(4) . ?
C29 H29A 0.95(3) . ?
C29 H29B 0.93(3) . ?
C29 H29C 0.99(3) . ?

loop_
_cod_related_entry_id
_cod_related_entry_database
_cod_related_entry_code
1 ChemSpider 2707666
